data_4080653
loop_
_publ_author_name
'Kriechbaum, Margit'
'H\"olbling, Johanna'
'Stammler, Hans-Georg'
'List, Manuela'
'Berger, Raphael J. F.'
'Monkowius, Uwe'

_publ_section_title
;
 Unprecedented Large Temperature Dependence of Silver(I)--Silver(I)
 Distances in Some N-Heterocyclic Carbene Silver(I) Complex Salts
;
_journal_issue 10
_journal_name_full Organometallics
_journal_page_first 2876
_journal_paper_doi 10.1021/om300932r
_journal_volume 32
_journal_year 2013
_chemical_formula_sum 'C12 H20 Ag2 Br2 N4'
_chemical_formula_weight 595.88
_space_group_crystal_system monoclinic
_space_group_IT_number 14
_space_group_name_Hall '-P 2yn'
_space_group_name_H-M_alt 'P 1 21/n 1'
_symmetry_space_group_name_Hall '-P 2yn'
_symmetry_space_group_name_H-M 'P 1 21/n 1'
_atom_sites_solution_hydrogens geom
_atom_sites_solution_primary direct
_atom_sites_solution_secondary difmap
_audit_creation_method 'APEX2 v2010.1-2'
_cell_angle_alpha 90
_cell_angle_beta 93.714(3)
_cell_angle_gamma 90
_cell_formula_units_Z 4
_cell_length_a 8.4961(8)
_cell_length_b 15.8887(15)
_cell_length_c 13.1215(12)
_cell_measurement_temperature 205.(2)
_cell_volume 1767.6(3)
_computing_structure_refinement 'SHELXL-97 (Sheldrick, 2008)'
_computing_structure_solution 'SHELXS-97 (Sheldrick, 2008)'
_diffrn_ambient_temperature 205.(2)
_diffrn_detector_area_resol_mean 8.3330
_diffrn_measured_fraction_theta_full 0.997
_diffrn_measured_fraction_theta_max 0.997
_diffrn_measurement_device_type 'SMART X2S'
_diffrn_measurement_method omega-scan
_diffrn_radiation_monochromator 'doubly curved silicon crystal'
_diffrn_radiation_source 'sealed MicroFocus tube'
_diffrn_radiation_type 'Mo K\a'
_diffrn_radiation_wavelength 0.71073
_diffrn_reflns_av_R_equivalents 0.0723
_diffrn_reflns_av_sigmaI/netI 0.0484
_diffrn_reflns_limit_h_max 10
_diffrn_reflns_limit_h_min -10
_diffrn_reflns_limit_k_max 18
_diffrn_reflns_limit_k_min -18
_diffrn_reflns_limit_l_max 15
_diffrn_reflns_limit_l_min -15
_diffrn_reflns_number 16171
_diffrn_reflns_theta_full 25.03
_diffrn_reflns_theta_max 25.03
_diffrn_reflns_theta_min 2.95
_exptl_absorpt_coefficient_mu 6.732
_exptl_absorpt_correction_T_max 0.24
_exptl_absorpt_correction_T_min 0.06
_exptl_absorpt_correction_type multi-scan
_exptl_absorpt_process_details
;
;
_exptl_crystal_colour colourless
_exptl_crystal_density_diffrn 2.239
_exptl_crystal_density_method 'not measured'
_exptl_crystal_description needle
_exptl_crystal_F_000 1136
_exptl_crystal_size_max 1.00
_exptl_crystal_size_mid 0.30
_exptl_crystal_size_min 0.30
_refine_diff_density_max 1.181
_refine_diff_density_min -2.330
_refine_ls_extinction_method none
_refine_ls_goodness_of_fit_ref 1.072
_refine_ls_hydrogen_treatment constr
_refine_ls_matrix_type full
_refine_ls_number_parameters 185
_refine_ls_number_reflns 3115
_refine_ls_number_restraints 0
_refine_ls_restrained_S_all 1.072
_refine_ls_R_factor_all 0.0726
_refine_ls_R_factor_gt 0.0565
_refine_ls_shift/su_max 0.001
_refine_ls_shift/su_mean 0.000
_refine_ls_structure_factor_coef Fsqd
_refine_ls_weighting_details 'calc w=1/[\s^2^(Fo^2^)+(0.0995P)^2^+11.8022P] where P=(Fo^2^+2Fc^2^)/3'
_refine_ls_weighting_scheme calc
_refine_ls_wR_factor_gt 0.1639
_refine_ls_wR_factor_ref 0.1757
_reflns_number_gt 2444
_reflns_number_total 3115
_reflns_threshold_expression >2sigma(I)
_cod_data_source_file om300932r_si_002.cif
_cod_data_source_block EtMeIm2AgAgBr2_205K
_cod_database_code 4080653

loop_
_space_group_symop_operation_xyz
'x, y, z'
'-x+1/2, y+1/2, -z+1/2'
'-x, -y, -z'
'x-1/2, -y-1/2, z-1/2'

loop_
_atom_site_type_symbol
_atom_site_label
_atom_site_fract_x
_atom_site_fract_y
_atom_site_fract_z
_atom_site_U_iso_or_equiv
_atom_site_adp_type
_atom_site_calc_flag
_atom_site_refinement_flags
_atom_site_occupancy
Ag Ag1 0.09044(7) 0.59187(4) 0.30477(5) 0.0291(2) Uani d . 1
Ag Ag2 -0.01578(10) 0.59669(5) 0.07502(7) 0.0445(3) Uani d . 1
Br Br1 -0.09949(16) 0.44246(8) 0.10667(10) 0.0615(4) Uani d . 1
Br Br2 -0.06337(13) 0.74610(7) 0.12662(10) 0.0505(3) Uani d . 1
N N1 -0.1757(8) 0.5048(5) 0.4125(5) 0.0280(16) Uani d . 1
N N2 -0.2048(8) 0.6364(5) 0.4257(6) 0.0287(16) Uani d . 1
N N3 0.4109(8) 0.5368(5) 0.2200(6) 0.0333(17) Uani d . 1
N N4 0.4115(8) 0.6682(5) 0.2583(6) 0.0324(17) Uani d . 1
C C1 -0.1161(9) 0.5776(5) 0.3850(7) 0.0260(18) Uani d . 1
C C2 -0.3003(10) 0.5162(7) 0.4723(8) 0.039(2) Uani d . 1
H H2 -0.3606 0.474 0.5016 0.047 Uiso calc R 1
C C3 -0.3190(11) 0.5996(6) 0.4805(8) 0.039(2) Uani d . 1
H H3 -0.3953 0.6276 0.5167 0.047 Uiso calc R 1
C C4 -0.1852(12) 0.7276(6) 0.4161(8) 0.038(2) Uani d . 1
H H4A -0.2872 0.7534 0.3957 0.045 Uiso calc R 1
H H4B -0.1126 0.7396 0.363 0.045 Uiso calc R 1
C C5 -0.1214(14) 0.7654(7) 0.5160(9) 0.053(3) Uani d . 1
H H5A -0.1894 0.7501 0.5697 0.079 Uiso calc R 1
H H5B -0.118 0.8262 0.5097 0.079 Uiso calc R 1
H H5C -0.0159 0.7441 0.5328 0.079 Uiso calc R 1
C C6 -0.1173(12) 0.4209(6) 0.3843(8) 0.038(2) Uani d . 1
H H6A -0.1948 0.3939 0.3376 0.057 Uiso calc R 1
H H6B -0.1001 0.3867 0.4452 0.057 Uiso calc R 1
H H6C -0.0189 0.427 0.3515 0.057 Uiso calc R 1
C C7 0.3197(10) 0.6001(5) 0.2560(7) 0.029(2) Uani d . 1
C C8 0.5579(10) 0.5677(7) 0.2030(8) 0.041(2) Uani d . 1
H H8 0.6431 0.5367 0.1802 0.049 Uiso calc R 1
C C9 0.5576(11) 0.6497(8) 0.2246(8) 0.043(3) Uani d . 1
H H9 0.6412 0.6877 0.218 0.052 Uiso calc R 1
C C10 0.3634(12) 0.7502(6) 0.2969(9) 0.045(3) Uani d . 1
H H10A 0.2673 0.7683 0.2594 0.068 Uiso calc R 1
H H10B 0.4462 0.791 0.2881 0.068 Uiso calc R 1
H H10C 0.3449 0.7454 0.3689 0.068 Uiso calc R 1
C C11 0.3615(12) 0.4498(6) 0.2050(9) 0.045(2) Uani d . 1
H H11A 0.2525 0.4434 0.224 0.054 Uiso calc R 1
H H11B 0.4286 0.4131 0.2495 0.054 Uiso calc R 1
C C12 0.3726(17) 0.4239(8) 0.0973(11) 0.068(4) Uani d . 1
H H12A 0.3527 0.4721 0.053 0.102 Uiso calc R 1
H H12B 0.295 0.3805 0.0802 0.102 Uiso calc R 1
H H12C 0.4774 0.4021 0.0881 0.102 Uiso calc R 1

loop_
_atom_site_aniso_label
_atom_site_aniso_U_11
_atom_site_aniso_U_22
_atom_site_aniso_U_33
_atom_site_aniso_U_12
_atom_site_aniso_U_13
_atom_site_aniso_U_23
Ag1 0.0220(4) 0.0341(4) 0.0322(4) 0.0000(2) 0.0090(3) -0.0016(3)
Ag2 0.0526(5) 0.0330(5) 0.0479(6) 0.0064(3) 0.0024(4) -0.0069(3)
Br1 0.0732(8) 0.0502(8) 0.0632(8) 0.0019(6) 0.0216(6) 0.0004(6)
Br2 0.0524(6) 0.0338(6) 0.0677(8) -0.0019(4) 0.0212(5) -0.0022(5)
N1 0.023(3) 0.032(4) 0.029(4) -0.001(3) 0.001(3) 0.002(3)
N2 0.025(3) 0.032(4) 0.029(4) 0.003(3) 0.003(3) -0.001(3)
N3 0.024(4) 0.035(4) 0.042(5) 0.005(3) 0.011(3) 0.000(4)
N4 0.028(4) 0.029(4) 0.041(5) -0.006(3) 0.006(3) 0.000(3)
C1 0.024(4) 0.028(5) 0.025(5) 0.003(3) -0.003(3) 0.000(4)
C2 0.029(5) 0.050(6) 0.040(6) -0.004(4) 0.010(4) 0.010(5)
C3 0.029(5) 0.048(6) 0.041(6) 0.006(4) 0.013(4) 0.002(4)
C4 0.046(5) 0.030(5) 0.038(6) 0.007(4) 0.005(4) 0.001(4)
C5 0.057(7) 0.040(6) 0.060(8) -0.007(5) -0.005(6) -0.009(5)
C6 0.042(5) 0.030(5) 0.043(6) -0.001(4) 0.005(4) 0.001(4)
C7 0.023(4) 0.029(5) 0.037(5) 0.001(3) 0.005(4) 0.000(4)
C8 0.022(4) 0.057(7) 0.043(6) 0.008(4) 0.005(4) -0.006(5)
C9 0.023(4) 0.069(8) 0.039(6) -0.011(4) 0.005(4) 0.003(5)
C10 0.046(6) 0.030(5) 0.060(7) -0.008(4) 0.003(5) -0.014(5)
C11 0.043(5) 0.034(6) 0.058(7) 0.001(4) 0.012(5) -0.001(5)
C12 0.065(8) 0.057(8) 0.082(10) -0.012(6) 0.010(7) -0.019(7)

loop_
_atom_type_symbol
_atom_type_description
_atom_type_scat_dispersion_real
_atom_type_scat_dispersion_imag
_atom_type_scat_source
C C 0.0033 0.0016 'International Tables Vol C Tables 4.2.6.8 and 6.1.1.4'
H H 0.0000 0.0000 'International Tables Vol C Tables 4.2.6.8 and 6.1.1.4'
N N 0.0061 0.0033 'International Tables Vol C Tables 4.2.6.8 and 6.1.1.4'
Br Br -0.2901 2.4595 'International Tables Vol C Tables 4.2.6.8 and 6.1.1.4'
Ag Ag -0.8971 1.1015 'International Tables Vol C Tables 4.2.6.8 and 6.1.1.4'

loop_
_geom_angle_atom_site_label_1
_geom_angle_atom_site_label_2
_geom_angle_atom_site_label_3
_geom_angle_site_symmetry_1
_geom_angle_site_symmetry_3
_geom_angle
C7 Ag1 C1 . . 167.6(3)
C7 Ag1 Ag2 . . 85.3(3)
C1 Ag1 Ag2 . . 106.8(2)
Br2 Ag2 Br1 . . 143.18(5)
Br2 Ag2 Br1 . 3_565 121.92(5)
Br1 Ag2 Br1 . 3_565 92.44(4)
Br2 Ag2 Ag1 . . 78.59(4)
Br1 Ag2 Ag1 . . 83.46(4)
Br1 Ag2 Ag1 3_565 . 138.90(4)
Ag2 Br1 Ag2 . 3_565 87.56(4)
C1 N1 C2 . . 111.4(8)
C1 N1 C6 . . 125.5(7)
C2 N1 C6 . . 123.1(8)
C1 N2 C3 . . 110.3(8)
C1 N2 C4 . . 126.1(8)
C3 N2 C4 . . 123.6(8)
C7 N3 C8 . . 109.5(8)
C7 N3 C11 . . 125.4(7)
C8 N3 C11 . . 125.1(8)
C7 N4 C9 . . 110.9(8)
C7 N4 C10 . . 123.7(7)
C9 N4 C10 . . 125.4(8)
N1 C1 N2 . . 105.5(7)
N1 C1 Ag1 . . 125.1(6)
N2 C1 Ag1 . . 129.2(6)
C3 C2 N1 . . 106.1(8)
C3 C2 H2 . . 127.0
N1 C2 H2 . . 127.0
C2 C3 N2 . . 106.7(8)
C2 C3 H3 . . 126.6
N2 C3 H3 . . 126.6
N2 C4 C5 . . 110.8(8)
N2 C4 H4A . . 109.5
C5 C4 H4A . . 109.5
N2 C4 H4B . . 109.5
C5 C4 H4B . . 109.5
H4A C4 H4B . . 108.1
C4 C5 H5A . . 109.5
C4 C5 H5B . . 109.5
H5A C5 H5B . . 109.5
C4 C5 H5C . . 109.5
H5A C5 H5C . . 109.5
H5B C5 H5C . . 109.5
N1 C6 H6A . . 109.5
N1 C6 H6B . . 109.5
H6A C6 H6B . . 109.5
N1 C6 H6C . . 109.5
H6A C6 H6C . . 109.5
H6B C6 H6C . . 109.5
N4 C7 N3 . . 105.1(7)
N4 C7 Ag1 . . 126.7(6)
N3 C7 Ag1 . . 128.1(6)
C9 C8 N3 . . 107.5(8)
C9 C8 H8 . . 126.3
N3 C8 H8 . . 126.3
C8 C9 N4 . . 106.9(8)
C8 C9 H9 . . 126.5
N4 C9 H9 . . 126.5
N4 C10 H10A . . 109.5
N4 C10 H10B . . 109.5
H10A C10 H10B . . 109.5
N4 C10 H10C . . 109.5
H10A C10 H10C . . 109.5
H10B C10 H10C . . 109.5
N3 C11 C12 . . 110.9(9)
N3 C11 H11A . . 109.5
C12 C11 H11A . . 109.5
N3 C11 H11B . . 109.5
C12 C11 H11B . . 109.5
H11A C11 H11B . . 108.0
C11 C12 H12A . . 109.5
C11 C12 H12B . . 109.5
H12A C12 H12B . . 109.5
C11 C12 H12C . . 109.5
H12A C12 H12C . . 109.5
H12B C12 H12C . . 109.5

loop_
_geom_bond_atom_site_label_1
_geom_bond_atom_site_label_2
_geom_bond_site_symmetry_2
_geom_bond_distance
Ag1 C7 . 2.093(8)
Ag1 C1 . 2.116(8)
Ag1 Ag2 . 3.0913(11)
Ag2 Br2 . 2.5086(13)
Ag2 Br1 . 2.5926(15)
Ag2 Br1 3_565 2.7078(15)
Br1 Ag2 3_565 2.7078(15)
N1 C1 . 1.322(11)
N1 C2 . 1.370(12)
N1 C6 . 1.478(11)
N2 C1 . 1.334(11)
N2 C3 . 1.375(12)
N2 C4 . 1.464(12)
N3 C7 . 1.372(11)
N3 C8 . 1.373(12)
N3 C11 . 1.455(13)
N4 C7 . 1.334(11)
N4 C9 . 1.377(12)
N4 C10 . 1.464(12)
C2 C3 . 1.340(14)
C2 H2 . 0.94
C3 H3 . 0.94
C4 C5 . 1.510(15)
C4 H4A . 0.98
C4 H4B . 0.98
C5 H5A . 0.97
C5 H5B . 0.97
C5 H5C . 0.97
C6 H6A . 0.97
C6 H6B . 0.97
C6 H6C . 0.97
C8 C9 . 1.334(16)
C8 H8 . 0.94
C9 H9 . 0.94
C10 H10A . 0.97
C10 H10B . 0.97
C10 H10C . 0.97
C11 C12 . 1.481(18)
C11 H11A . 0.98
C11 H11B . 0.98
C12 H12A . 0.97
C12 H12B . 0.97
C12 H12C . 0.97
